data_7044772
loop_
_publ_author_name
'Liu, Yu-Ling'
'Zhang, Wen'

_publ_section_title
;
 Dielectric transitions and relaxations in Ca(ii)Co(iii)-based
 cyanometallate frameworks with a rare (6,6)-connected nia topology.
;
_journal_issue 1
_journal_name_full 'Dalton transactions (Cambridge, England : 2003)'
_journal_page_first 45
_journal_page_last 48
_journal_paper_doi 10.1039/c7dt03855k
_journal_volume 47
_journal_year 2017
_chemical_formula_moiety '6(C Ca0.17 Co0.17 N), 0.167(H6 N6), C H4 N2, H'
_chemical_formula_sum 'C7 H6 Ca Co N9'
_chemical_formula_weight 315.22
_space_group_crystal_system hexagonal
_space_group_IT_number 194
_space_group_name_Hall '-P 6c 2c'
_space_group_name_H-M_alt 'P 63/m m c'
_symmetry_space_group_name_Hall '-P 6c 2c'
_symmetry_space_group_name_H-M 'P 63/m m c'
_audit_creation_method SHELXL-2014/7
_audit_update_record
;
2017-04-24 deposited with the CCDC.
2017-11-14 downloaded from the CCDC.
;
_cell_angle_alpha 90
_cell_angle_beta 90
_cell_angle_gamma 120
_cell_formula_units_Z 2
_cell_length_a 7.5725(11)
_cell_length_b 7.5725(11)
_cell_length_c 13.338(3)
_cell_measurement_reflns_used 510
_cell_measurement_temperature 298(2)
_cell_measurement_theta_max 27.4888
_cell_measurement_theta_min 1.9545
_cell_volume 662.4(2)
_computing_structure_refinement 'SHELXL-2014/7 (Sheldrick, 2014)'
_diffrn_ambient_temperature 298(2)
_diffrn_measured_fraction_theta_full 0.996
_diffrn_measured_fraction_theta_max 0.994
_diffrn_measurement_device_type 'Saturn724+ (4x4 bin mode)'
_diffrn_measurement_method CCD_Profile_fitting
_diffrn_radiation_type MoK\a
_diffrn_radiation_wavelength 0.71073
_diffrn_reflns_av_R_equivalents 0.0362
_diffrn_reflns_av_unetI/netI 0.0160
_diffrn_reflns_Laue_measured_fraction_full 0.996
_diffrn_reflns_Laue_measured_fraction_max 0.994
_diffrn_reflns_limit_h_max 9
_diffrn_reflns_limit_h_min -8
_diffrn_reflns_limit_k_max 9
_diffrn_reflns_limit_k_min -9
_diffrn_reflns_limit_l_max 16
_diffrn_reflns_limit_l_min -16
_diffrn_reflns_number 4347
_diffrn_reflns_point_group_measured_fraction_full 0.996
_diffrn_reflns_point_group_measured_fraction_max 0.994
_diffrn_reflns_theta_full 25.242
_diffrn_reflns_theta_max 27.472
_diffrn_reflns_theta_min 3.055
_exptl_absorpt_coefficient_mu 1.679
_exptl_crystal_colour pale-yellow
_exptl_crystal_density_diffrn 1.580
_exptl_crystal_description block
_exptl_crystal_F_000 414
_refine_diff_density_max 1.238
_refine_diff_density_min -1.352
_refine_diff_density_rms 0.163
_refine_ls_extinction_method none
_refine_ls_goodness_of_fit_ref 1.326
_refine_ls_hydrogen_treatment undef
_refine_ls_matrix_type full
_refine_ls_number_parameters 29
_refine_ls_number_reflns 324
_refine_ls_number_restraints 34
_refine_ls_restrained_S_all 1.298
_refine_ls_R_factor_all 0.0534
_refine_ls_R_factor_gt 0.0531
_refine_ls_shift/su_max 0.000
_refine_ls_shift/su_mean 0.000
_refine_ls_structure_factor_coef Fsqd
_refine_ls_weighting_details 'w=1/[\s^2^(Fo^2^)+(0.1110P)^2^+1.6837P] where P=(Fo^2^+2Fc^2^)/3'
_refine_ls_weighting_scheme calc
_refine_ls_wR_factor_gt 0.1888
_refine_ls_wR_factor_ref 0.1891
_reflns_Friedel_coverage 0.000
_reflns_number_gt 318
_reflns_number_total 324
_reflns_threshold_expression 'I > 2\s(I)'
_cod_data_source_file c7dt03855k2.cif
_cod_data_source_block 1-298K
_cod_depositor_comments 'Adding full bibliography for 7044772--7044777.cif.'
_cod_original_cell_volume 662.3(2)
_cod_database_code 7044772
_shelx_shelxl_version_number 2014/7
_shelx_space_group_comment
;
The symmetry employed for this shelxl refinement is uniquely defined
by the following loop, which should always be used as a source of
symmetry information in preference to the above space-group names.
They are only intended as comments.
;

loop_
_space_group_symop_operation_xyz
'x, y, z'
'-y, x-y, z'
'-x+y, -x, z'
'-x, -y, z+1/2'
'y, -x+y, z+1/2'
'x-y, x, z+1/2'
'y, x, -z'
'x-y, -y, -z'
'-x, -x+y, -z'
'-y, -x, -z+1/2'
'-x+y, y, -z+1/2'
'x, x-y, -z+1/2'
'-x, -y, -z'
'y, -x+y, -z'
'x-y, x, -z'
'x, y, -z-1/2'
'-y, x-y, -z-1/2'
'-x+y, -x, -z-1/2'
'-y, -x, z'
'-x+y, y, z'
'x, x-y, z'
'y, x, z-1/2'
'x-y, -y, z-1/2'
'-x, -x+y, z-1/2'

loop_
_atom_site_label
_atom_site_type_symbol
_atom_site_fract_x
_atom_site_fract_y
_atom_site_fract_z
_atom_site_U_iso_or_equiv
_atom_site_adp_type
_atom_site_occupancy
_atom_site_site_symmetry_order
_atom_site_calc_flag
_atom_site_refinement_flags_posn
_atom_site_refinement_flags_adp
_atom_site_refinement_flags_occupancy
Co1 Co 0.0000 1.0000 0.0000 0.0116(6) Uani 1 12 d S T P
Ca1 Ca 0.3333 0.6667 0.2500 0.0136(7) Uani 1 12 d S T P
C1 C 0.1180(4) 0.8820(4) 0.0820(3) 0.0191(11) Uani 1 2 d S T P
N1 N 0.1893(4) 0.8107(4) 0.1315(3) 0.0302(12) Uani 1 2 d S T P
N2 N 0.685(5) 0.474(3) 0.2500 0.036(5) Uani 0.1667 2 d DS TU P
N3 N 0.6667 0.3333 0.0796(9) 0.060(3) Uani 1 6 d DS TU P
C2 C 0.6667 0.3333 0.1814(10) 0.046(4) Uani 0.5 6 d DS TU P

loop_
_atom_site_aniso_label
_atom_site_aniso_U_11
_atom_site_aniso_U_22
_atom_site_aniso_U_33
_atom_site_aniso_U_23
_atom_site_aniso_U_13
_atom_site_aniso_U_12
Co1 0.0134(7) 0.0134(7) 0.0079(9) 0.000 0.000 0.0067(4)
Ca1 0.0163(9) 0.0163(9) 0.0082(11) 0.000 0.000 0.0081(4)
C1 0.0223(18) 0.0223(18) 0.014(2) 0.0001(9) -0.0001(9) 0.012(2)
N1 0.038(2) 0.038(2) 0.025(2) 0.0035(10) -0.0035(10) 0.027(2)
N2 0.042(8) 0.038(7) 0.040(8) 0.000 0.000 0.029(6)
N3 0.066(5) 0.066(5) 0.047(6) 0.000 0.000 0.033(2)
C2 0.047(5) 0.047(5) 0.043(7) 0.000 0.000 0.024(3)

loop_
_atom_type_symbol
_atom_type_description
_atom_type_scat_dispersion_real
_atom_type_scat_dispersion_imag
_atom_type_scat_source
C C 0.0033 0.0016 'International Tables Vol C Tables 4.2.6.8 and 6.1.1.4'
H H 0.0000 0.0000 'International Tables Vol C Tables 4.2.6.8 and 6.1.1.4'
N N 0.0061 0.0033 'International Tables Vol C Tables 4.2.6.8 and 6.1.1.4'
O O 0.0106 0.0060 'International Tables Vol C Tables 4.2.6.8 and 6.1.1.4'
Ca Ca 0.2262 0.3064 'International Tables Vol C Tables 4.2.6.8 and 6.1.1.4'
Co Co 0.3494 0.9721 'International Tables Vol C Tables 4.2.6.8 and 6.1.1.4'

loop_
_geom_angle_atom_site_label_1
_geom_angle_atom_site_label_2
_geom_angle_atom_site_label_3
_geom_angle
_geom_angle_site_symmetry_1
_geom_angle_site_symmetry_3
C1 Co1 C1 90.0(2) 13_575 14_455
C1 Co1 C1 90.0(2) 13_575 2_675
C1 Co1 C1 180.0(2) 14_455 2_675
C1 Co1 C1 90.0(2) 13_575 15_665
C1 Co1 C1 90.0(2) 14_455 15_665
C1 Co1 C1 90.0(2) 2_675 15_665
C1 Co1 C1 90.0(2) 13_575 3_465
C1 Co1 C1 90.0(2) 14_455 3_465
C1 Co1 C1 90.0(2) 2_675 3_465
C1 Co1 C1 180.00(18) 15_665 3_465
C1 Co1 C1 180.0(2) 13_575 .
C1 Co1 C1 90.0(2) 14_455 .
C1 Co1 C1 90.0(2) 2_675 .
C1 Co1 C1 90.0(2) 15_665 .
C1 Co1 C1 90.0(2) 3_465 .
N1 Ca1 N1 79.8(2) . 16_556
N1 Ca1 N1 134.89(8) . 18_566
N1 Ca1 N1 83.27(17) 16_556 18_566
N1 Ca1 N1 83.27(17) . 2_665
N1 Ca1 N1 134.89(8) 16_556 2_665
N1 Ca1 N1 134.89(8) 18_566 2_665
N1 Ca1 N1 83.27(17) . 3_565
N1 Ca1 N1 134.89(8) 16_556 3_565
N1 Ca1 N1 79.8(2) 18_566 3_565
N1 Ca1 N1 83.27(17) 2_665 3_565
N1 Ca1 N1 134.89(8) . 17_666
N1 Ca1 N1 83.27(17) 16_556 17_666
N1 Ca1 N1 83.27(17) 18_566 17_666
N1 Ca1 N1 79.8(2) 2_665 17_666
N1 Ca1 N1 134.89(8) 3_565 17_666
N1 C1 Co1 180.0(5) . .
C1 N1 Ca1 175.4(4) . .
N2 N2 N2 119.999(12) 20_655 19_665
N2 N2 C2 73.1(12) 20_655 16_556
N2 N2 C2 63.7(12) 19_665 16_556
N2 N2 C2 73.1(12) 20_655 .
N2 N2 C2 63.7(12) 19_665 .
C2 N2 C2 84.8(16) 16_556 .
N2 N2 N2 96.8(17) 20_655 2_655
N2 N2 N2 23.2(17) 19_665 2_655
C2 N2 N2 50.3(6) 16_556 2_655
C2 N2 N2 50.3(6) . 2_655
N2 N2 N2 36.8(18) 20_655 3_665
N2 N2 N2 83.2(17) 19_665 3_665
C2 N2 N2 50.3(6) 16_556 3_665
C2 N2 N2 50.3(6) . 3_665
N2 N2 N2 60.000(2) 2_655 3_665
N3 C2 N2 132.4(8) . 3_665
N3 C2 N2 132.4(8) . 21
N2 C2 N2 34(2) 3_665 21
N3 C2 N2 132.4(8) . 20_655
N2 C2 N2 53(2) 3_665 20_655
N2 C2 N2 79.5(12) 21 20_655
N3 C2 N2 132.4(8) . 2_655
N2 C2 N2 79.5(12) 3_665 2_655
N2 C2 N2 53(2) 21 2_655
N2 C2 N2 94.3(16) 20_655 2_655
N3 C2 N2 132.4(8) . 19_665
N2 C2 N2 94.3(16) 3_665 19_665
N2 C2 N2 79.5(12) 21 19_665
N2 C2 N2 79.5(12) 20_655 19_665
N2 C2 N2 34(2) 2_655 19_665
N3 C2 N2 132.4(8) . .
N2 C2 N2 79.5(12) 3_665 .
N2 C2 N2 94.3(16) 21 .
N2 C2 N2 34(2) 20_655 .
N2 C2 N2 79.5(12) 2_655 .
N2 C2 N2 53(2) 19_665 .
N3 C2 C2 180.0 . 16_556
N2 C2 C2 47.6(8) 3_665 16_556
N2 C2 C2 47.6(8) 21 16_556
N2 C2 C2 47.6(8) 20_655 16_556
N2 C2 C2 47.6(8) 2_655 16_556
N2 C2 C2 47.6(8) 19_665 16_556
N2 C2 C2 47.6(8) . 16_556

loop_
_geom_bond_atom_site_label_1
_geom_bond_atom_site_label_2
_geom_bond_distance
_geom_bond_site_symmetry_2
Co1 C1 1.895(5) 13_575
Co1 C1 1.895(5) 14_455
Co1 C1 1.895(5) 2_675
Co1 C1 1.895(5) 15_665
Co1 C1 1.895(5) 3_465
Co1 C1 1.895(5) .
Ca1 N1 2.463(5) .
Ca1 N1 2.463(5) 16_556
Ca1 N1 2.463(5) 18_566
Ca1 N1 2.463(5) 2_665
Ca1 N1 2.463(5) 3_565
Ca1 N1 2.463(5) 17_666
C1 N1 1.145(7) .
N2 N2 0.79(6) 20_655
N2 N2 1.20(6) 19_665
N2 C2 1.357(10) 16_556
N2 C2 1.357(10) .
N2 N2 1.74(3) 2_655
N2 N2 1.74(3) 3_665
N3 C2 1.357(10) .
C2 N2 1.357(10) 3_665
C2 N2 1.357(10) 21
C2 N2 1.357(10) 20_655
C2 N2 1.357(10) 2_655
C2 N2 1.357(10) 19_665
C2 C2 1.83(3) 16_556

loop_
_geom_torsion_atom_site_label_1
_geom_torsion_atom_site_label_2
_geom_torsion_atom_site_label_3
_geom_torsion_atom_site_label_4
_geom_torsion
_geom_torsion_site_symmetry_1
_geom_torsion_site_symmetry_4
N2 N2 C2 N3 -106.1(13) 20_655 .
N2 N2 C2 N3 116.8(15) 19_665 .
C2 N2 C2 N3 179.999(4) 16_556 .
N2 N2 C2 N3 139.4(4) 2_655 .
N2 N2 C2 N3 -139.4(4) 3_665 .
N2 N2 C2 N2 33.3(13) 20_655 3_665
N2 N2 C2 N2 -103.8(16) 19_665 3_665
C2 N2 C2 N2 -40.6(4) 16_556 3_665
N2 N2 C2 N2 -81.1(9) 2_655 3_665
N2 N2 C2 N2 63.8(13) 20_655 21
N2 N2 C2 N2 -73.3(12) 19_665 21
C2 N2 C2 N2 -10(3) 16_556 21
N2 N2 C2 N2 -51(3) 2_655 21
N2 N2 C2 N2 31(3) 3_665 21
N2 N2 C2 N2 -137.1(6) 19_665 20_655
C2 N2 C2 N2 -73.9(13) 16_556 20_655
N2 N2 C2 N2 -114.5(15) 2_655 20_655
N2 N2 C2 N2 -33.3(13) 3_665 20_655
N2 N2 C2 N2 114.5(15) 20_655 2_655
N2 N2 C2 N2 -22.6(15) 19_665 2_655
C2 N2 C2 N2 40.6(4) 16_556 2_655
N2 N2 C2 N2 81.1(9) 3_665 2_655
N2 N2 C2 N2 137.1(6) 20_655 19_665
C2 N2 C2 N2 63.2(15) 16_556 19_665
N2 N2 C2 N2 22.6(15) 2_655 19_665
N2 N2 C2 N2 103.8(16) 3_665 19_665
N2 N2 C2 C2 73.9(13) 20_655 16_556
N2 N2 C2 C2 -63.2(15) 19_665 16_556
N2 N2 C2 C2 -40.6(4) 2_655 16_556
N2 N2 C2 C2 40.6(4) 3_665 16_556
